data_2241951
loop_
_publ_author_name
'Wang, Sida'
'Harmgarth, Nicole'
'Liebing, Phil'
'Edelmann, Frank T.'

_publ_section_title
;
 Crystal and molecular structures of two silver(I) amidinates, including
 an unexpected co-crystal with a lithium amidinate
;
_journal_coeditor_code WM5332
_journal_issue 12
_journal_name_full 'Acta Crystallographica Section E'
_journal_page_first 1786
_journal_page_last 1790
_journal_paper_doi 10.1107/S2056989016017680
_journal_volume 72
_journal_year 2016
_chemical_formula_iupac '[Ag2 (C13 H19 N2)2]'
_chemical_formula_moiety 'C26 H38 Ag2 N4'
_chemical_formula_sum 'C26 H38 Ag2 N4'
_chemical_formula_weight 622.34
_chemical_name_systematic
Bis[\m-<i>N</i>^1^,<i>N</i>^2^-bis(propan-2-yl)benzamidinato-\k^2^<i>N</i>^1^:<i>N</i>^2^]disilver(I)
_space_group_crystal_system orthorhombic
_space_group_IT_number 61
_space_group_name_Hall '-P 2ac 2ab'
_space_group_name_H-M_alt 'P b c a'
_symmetry_space_group_name_Hall '-P 2ac 2ab'
_symmetry_space_group_name_H-M 'P b c a'
_atom_sites_solution_hydrogens geom
_atom_sites_solution_primary heavy
_atom_sites_solution_secondary difmap
_audit_creation_method SHELXL-2016/4
_cell_angle_alpha 90
_cell_angle_beta 90
_cell_angle_gamma 90
_cell_formula_units_Z 4
_cell_length_a 11.7112(6)
_cell_length_b 15.9238(6)
_cell_length_c 14.8703(6)
_cell_measurement_reflns_used 11797
_cell_measurement_temperature 153(2)
_cell_measurement_theta_max 29.143
_cell_measurement_theta_min 2.557
_cell_volume 2773.1(2)
_computing_cell_refinement
;
X-AREA (Stoe & Cie, 2002)
;
_computing_data_collection
;
X-AREA (Stoe & Cie, 2002)
;
_computing_data_reduction
;
X-AREA and X-RED (Stoe & Cie, 2002)
;
_computing_molecular_graphics
;
DIAMOND (Brandenburg, 1999)
;
_computing_publication_material
;
publCIF (Westrip, 2010)
;
_computing_structure_refinement
;
SHELXL2016 (Sheldrick, 2015b)
;
_computing_structure_solution
;
SHELXT2013 (Sheldrick, 2015a)
;
_diffrn_ambient_temperature 153(2)
_diffrn_detector_area_resol_mean 6.67
_diffrn_measured_fraction_theta_full 0.999
_diffrn_measured_fraction_theta_max 0.999
_diffrn_measurement_device_type 'Stoe IPDS 2T'
_diffrn_measurement_method 'area detector'
_diffrn_radiation_type MoK\a
_diffrn_radiation_wavelength 0.71073
_diffrn_reflns_av_R_equivalents 0.0296
_diffrn_reflns_limit_h_max 14
_diffrn_reflns_limit_h_min -12
_diffrn_reflns_limit_k_max 20
_diffrn_reflns_limit_k_min -17
_diffrn_reflns_limit_l_max 17
_diffrn_reflns_limit_l_min -18
_diffrn_reflns_number 9641
_diffrn_reflns_theta_full 25.242
_diffrn_reflns_theta_max 27.000
_diffrn_reflns_theta_min 2.557
_exptl_absorpt_coefficient_mu 1.431
_exptl_absorpt_correction_T_max 0.8739
_exptl_absorpt_correction_T_min 0.7130
_exptl_absorpt_correction_type numerical
_exptl_absorpt_process_details
;
(<i>X-AREA</i> and <i>X-RED</i>; Stoe & Cie, 2002)
;
_exptl_crystal_colour colorless
_exptl_crystal_density_diffrn 1.491
_exptl_crystal_description plate
_exptl_crystal_F_000 1264
_exptl_crystal_size_max 0.230
_exptl_crystal_size_mid 0.210
_exptl_crystal_size_min 0.090
_refine_diff_density_max 0.344
_refine_diff_density_min -0.285
_refine_ls_extinction_coef 0.00133(9)
_refine_ls_extinction_expression Fc^*^=kFc[1+0.001xFc^2^\l^3^/sin(2\q)]^-1/4^
_refine_ls_extinction_method
;
SHELXL2016 (Sheldrick, 2015b)
;
_refine_ls_goodness_of_fit_ref 0.991
_refine_ls_hydrogen_treatment constr
_refine_ls_matrix_type full
_refine_ls_number_parameters 150
_refine_ls_number_reflns 3026
_refine_ls_number_restraints 0
_refine_ls_restrained_S_all 0.991
_refine_ls_R_factor_all 0.0370
_refine_ls_R_factor_gt 0.0238
_refine_ls_shift/su_max 0.002
_refine_ls_shift/su_mean 0.000
_refine_ls_structure_factor_coef Fsqd
_refine_ls_weighting_details 'w=1/[\s^2^(Fo^2^)+(0.0238P)^2^] where P=(Fo^2^+2Fc^2^)/3'
_refine_ls_weighting_scheme calc
_refine_ls_wR_factor_gt 0.0440
_refine_ls_wR_factor_ref 0.0467
_reflns_number_gt 2360
_reflns_number_total 3026
_reflns_threshold_expression 'I > 2\s(I)'
_cod_data_source_file wm5332sup1.cif
_cod_data_source_block compound_1
_cod_database_code 2241951
_shelx_space_group_comment
;
The symmetry employed for this shelxl refinement is uniquely defined
by the following loop, which should always be used as a source of
symmetry information in preference to the above space-group names.
They are only intended as comments.
;
_shelx_estimated_absorpt_t_min 0.734
_shelx_estimated_absorpt_t_max 0.882

loop_
_space_group_symop_operation_xyz
'x, y, z'
'-x+1/2, -y, z+1/2'
'x+1/2, -y+1/2, -z'
'-x, y+1/2, -z+1/2'
'-x, -y, -z'
'x-1/2, y, -z-1/2'
'-x-1/2, y-1/2, z'
'x, -y-1/2, z-1/2'

loop_
_atom_site_type_symbol
_atom_site_label
_atom_site_fract_x
_atom_site_fract_y
_atom_site_fract_z
_atom_site_U_iso_or_equiv
_atom_site_adp_type
_atom_site_calc_flag
_atom_site_occupancy
C C1 0.89250(17) 0.84957(11) 0.52126(14) 0.0180(4) Uani d 1
C C2 0.84003(17) 0.76359(12) 0.53144(14) 0.0192(4) Uani d 1
C C3 0.72930(18) 0.75332(14) 0.56240(15) 0.0269(5) Uani d 1
H H1 0.684814 0.801041 0.577986 0.032 Uiso calc 1
C C4 0.6834(2) 0.67346(15) 0.57063(17) 0.0339(6) Uani d 1
H H2 0.607343 0.666906 0.591646 0.041 Uiso calc 1
C C5 0.7464(2) 0.60378(15) 0.54883(17) 0.0347(6) Uani d 1
H H3 0.714312 0.549257 0.554655 0.042 Uiso calc 1
C C6 0.8568(2) 0.61370(14) 0.51837(17) 0.0347(6) Uani d 1
H H4 0.901066 0.565694 0.503496 0.042 Uiso calc 1
C C7 0.9036(2) 0.69336(13) 0.50927(16) 0.0279(5) Uani d 1
H H5 0.979524 0.699645 0.487771 0.034 Uiso calc 1
C C8 0.9646(2) 0.83508(14) 0.67386(15) 0.0307(5) Uani d 1
H H6 0.926464 0.779127 0.668444 0.037 Uiso calc 1
C C9 1.0893(3) 0.82211(19) 0.6933(2) 0.0519(8) Uani d 1
H H7 1.097759 0.790334 0.749337 0.062 Uiso calc 1
H H9 1.126925 0.876767 0.699461 0.062 Uiso calc 1
H H8 1.124389 0.790784 0.643782 0.062 Uiso calc 1
C C10 0.9090(3) 0.8841(2) 0.7489(2) 0.0657(10) Uani d 1
H H12 0.915326 0.852442 0.805200 0.079 Uiso calc 1
H H10 0.828196 0.893125 0.734664 0.079 Uiso calc 1
H H11 0.947262 0.938437 0.755509 0.079 Uiso calc 1
C C11 0.8084(2) 0.85689(12) 0.37151(15) 0.0255(5) Uani d 1
H H13 0.793586 0.795930 0.382647 0.031 Uiso calc 1
C C12 0.6952(2) 0.90348(17) 0.3702(2) 0.0431(7) Uani d 1
H H15 0.648800 0.883280 0.319816 0.052 Uiso calc 1
H H16 0.709247 0.963797 0.363193 0.052 Uiso calc 1
H H14 0.654535 0.893414 0.426792 0.052 Uiso calc 1
C C13 0.8693(3) 0.86641(16) 0.28221(16) 0.0398(6) Uani d 1
H H19 0.821450 0.843287 0.234130 0.048 Uiso calc 1
H H18 0.942018 0.836057 0.284187 0.048 Uiso calc 1
H H17 0.883690 0.926043 0.270543 0.048 Uiso calc 1
N N1 0.95209(16) 0.88054(10) 0.58907(12) 0.0225(4) Uani d 1
N N2 0.88089(15) 0.88965(10) 0.44393(12) 0.0194(4) Uani d 1
Ag AG 1.04222(2) 0.99411(2) 0.58280(2) 0.01974(6) Uani d 1

loop_
_atom_site_aniso_label
_atom_site_aniso_U_11
_atom_site_aniso_U_22
_atom_site_aniso_U_33
_atom_site_aniso_U_12
_atom_site_aniso_U_13
_atom_site_aniso_U_23
C1 0.0154(10) 0.0156(8) 0.0229(10) -0.0005(7) 0.0023(8) -0.0010(7)
C2 0.0205(11) 0.0201(9) 0.0172(10) -0.0048(8) -0.0028(8) 0.0025(8)
C3 0.0226(13) 0.0312(10) 0.0269(11) -0.0027(9) -0.0015(9) 0.0032(9)
C4 0.0260(12) 0.0422(12) 0.0334(14) -0.0165(10) -0.0069(10) 0.0108(11)
C5 0.0462(15) 0.0267(10) 0.0312(13) -0.0194(10) -0.0126(12) 0.0066(9)
C6 0.0454(15) 0.0207(10) 0.0381(14) -0.0038(10) -0.0069(12) -0.0004(10)
C7 0.0317(13) 0.0213(9) 0.0308(13) -0.0027(9) 0.0007(10) 0.0003(9)
C8 0.0435(15) 0.0276(10) 0.0209(11) -0.0129(11) -0.0057(11) 0.0074(9)
C9 0.057(2) 0.0559(17) 0.0424(17) 0.0170(14) -0.0130(15) 0.0194(14)
C10 0.068(2) 0.101(3) 0.0281(15) 0.0053(19) 0.0150(17) 0.0124(19)
C11 0.0309(12) 0.0185(9) 0.0270(12) -0.0041(9) -0.0118(10) -0.0007(8)
C12 0.0332(14) 0.0476(14) 0.0484(17) 0.0024(12) -0.0179(13) -0.0024(13)
C13 0.0567(18) 0.0383(12) 0.0243(12) -0.0063(13) -0.0097(12) -0.0104(10)
N1 0.0273(9) 0.0213(7) 0.0190(9) -0.0074(7) -0.0039(8) 0.0036(7)
N2 0.0213(9) 0.0169(7) 0.0200(9) -0.0028(7) -0.0058(7) 0.0006(6)
AG 0.02505(8) 0.01632(8) 0.01784(8) -0.00466(6) -0.00495(6) 0.00110(6)

loop_
_atom_type_symbol
_atom_type_description
_atom_type_scat_dispersion_real
_atom_type_scat_dispersion_imag
_atom_type_scat_source
C C 0.0033 0.0016 'International Tables Vol C Tables 4.2.6.8 and 6.1.1.4'
H H 0.0000 0.0000 'International Tables Vol C Tables 4.2.6.8 and 6.1.1.4'
N N 0.0061 0.0033 'International Tables Vol C Tables 4.2.6.8 and 6.1.1.4'
Ag Ag -0.8971 1.1015 'International Tables Vol C Tables 4.2.6.8 and 6.1.1.4'

loop_
_geom_angle_atom_site_label_1
_geom_angle_atom_site_label_2
_geom_angle_atom_site_label_3
_geom_angle_site_symmetry_1
_geom_angle_site_symmetry_3
_geom_angle
N1 C1 N2 . . 122.53(17)
N1 C1 C2 . . 118.50(18)
N2 C1 C2 . . 118.92(18)
C7 C2 C3 . . 119.2(2)
C7 C2 C1 . . 119.38(19)
C3 C2 C1 . . 121.45(19)
C2 C3 C4 . . 120.0(2)
C2 C3 H1 . . 120.0
C4 C3 H1 . . 120.0
C5 C4 C3 . . 120.9(2)
C5 C4 H2 . . 119.6
C3 C4 H2 . . 119.6
C4 C5 C6 . . 119.3(2)
C4 C5 H3 . . 120.4
C6 C5 H3 . . 120.4
C5 C6 C7 . . 120.5(2)
C5 C6 H4 . . 119.8
C7 C6 H4 . . 119.8
C2 C7 C6 . . 120.2(2)
C2 C7 H5 . . 119.9
C6 C7 H5 . . 119.9
N1 C8 C9 . . 109.4(2)
N1 C8 C10 . . 109.8(2)
C9 C8 C10 . . 110.4(2)
N1 C8 H6 . . 109.1
C9 C8 H6 . . 109.1
C10 C8 H6 . . 109.1
C8 C9 H7 . . 109.5
C8 C9 H9 . . 109.5
H7 C9 H9 . . 109.5
C8 C9 H8 . . 109.5
H7 C9 H8 . . 109.5
H9 C9 H8 . . 109.5
C8 C10 H12 . . 109.5
C8 C10 H10 . . 109.5
H12 C10 H10 . . 109.5
C8 C10 H11 . . 109.5
H12 C10 H11 . . 109.5
H10 C10 H11 . . 109.5
N2 C11 C13 . . 109.64(19)
N2 C11 C12 . . 109.90(19)
C13 C11 C12 . . 110.5(2)
N2 C11 H13 . . 108.9
C13 C11 H13 . . 108.9
C12 C11 H13 . . 108.9
C11 C12 H15 . . 109.5
C11 C12 H16 . . 109.5
H15 C12 H16 . . 109.5
C11 C12 H14 . . 109.5
H15 C12 H14 . . 109.5
H16 C12 H14 . . 109.5
C11 C13 H19 . . 109.5
C11 C13 H18 . . 109.5
H19 C13 H18 . . 109.5
C11 C13 H17 . . 109.5
H19 C13 H17 . . 109.5
H18 C13 H17 . . 109.5
C1 N1 C8 . . 121.76(16)
C1 N1 AG . . 123.63(13)
C8 N1 AG . . 114.54(13)
C1 N2 C11 . . 121.76(17)
C1 N2 AG . 5_776 123.15(13)
C11 N2 AG . 5_776 115.04(12)
N1 AG N2 . 5_776 170.58(7)
N1 AG AG . 5_776 85.12(5)
N2 AG AG 5_776 5_776 85.52(5)

loop_
_geom_bond_atom_site_label_1
_geom_bond_atom_site_label_2
_geom_bond_site_symmetry_2
_geom_bond_distance
C1 N1 . 1.322(3)
C1 N2 . 1.322(3)
C1 C2 . 1.508(3)
C2 C7 . 1.383(3)
C2 C3 . 1.386(3)
C3 C4 . 1.386(3)
C3 H1 . 0.9500
C4 C5 . 1.371(4)
C4 H2 . 0.9500
C5 C6 . 1.379(4)
C5 H3 . 0.9500
C6 C7 . 1.389(3)
C6 H4 . 0.9500
C7 H5 . 0.9500
C8 N1 . 1.461(3)
C8 C9 . 1.502(4)
C8 C10 . 1.509(4)
C8 H6 . 1.0000
C9 H7 . 0.9800
C9 H9 . 0.9800
C9 H8 . 0.9800
C10 H12 . 0.9800
C10 H10 . 0.9800
C10 H11 . 0.9800
C11 N2 . 1.467(3)
C11 C13 . 1.514(4)
C11 C12 . 1.520(3)
C11 H13 . 1.0000
C12 H15 . 0.9800
C12 H16 . 0.9800
C12 H14 . 0.9800
C13 H19 . 0.9800
C13 H18 . 0.9800
C13 H17 . 0.9800
N1 AG . 2.0959(16)
N2 AG 5_776 2.0965(16)
AG N2 5_776 2.0965(16)
AG AG 5_776 2.6604(3)

loop_
_geom_torsion_atom_site_label_1
_geom_torsion_atom_site_label_2
_geom_torsion_atom_site_label_3
_geom_torsion_atom_site_label_4
_geom_torsion_site_symmetry_4
_geom_torsion
N1 C1 C2 C7 . -87.4(3)
N2 C1 C2 C7 . 90.1(3)
N1 C1 C2 C3 . 92.7(3)
N2 C1 C2 C3 . -89.8(3)
C7 C2 C3 C4 . -0.2(3)
C1 C2 C3 C4 . 179.7(2)
C2 C3 C4 C5 . 0.3(4)
C3 C4 C5 C6 . 0.0(4)
C4 C5 C6 C7 . -0.4(4)
C3 C2 C7 C6 . -0.2(3)
C1 C2 C7 C6 . 179.9(2)
C5 C6 C7 C2 . 0.5(4)
N2 C1 N1 C8 . -179.6(2)
C2 C1 N1 C8 . -2.2(3)
N2 C1 N1 AG . -2.7(3)
C2 C1 N1 AG . 174.65(14)
C9 C8 N1 C1 . 122.8(2)
C10 C8 N1 C1 . -116.0(3)
C9 C8 N1 AG . -54.4(2)
C10 C8 N1 AG . 66.9(3)
N1 C1 N2 C11 . -176.00(19)
C2 C1 N2 C11 . 6.6(3)
N1 C1 N2 AG 5_776 1.4(3)
C2 C1 N2 AG 5_776 -175.99(14)
C13 C11 N2 C1 . -137.0(2)
C12 C11 N2 C1 . 101.3(2)
C13 C11 N2 AG 5_776 45.4(2)
C12 C11 N2 AG 5_776 -76.2(2)

_cod_database_fobs_code 2241951
